data_7110997
loop_
_publ_author_name
'Foley, Stephen R.'
'Yap, Glenn P. A.'
'Richeson, Darrin S.'

_publ_section_title
;
 Iron guanidinate complexes and formation of a novel dinuclear iron(ii)
 species with a dianionic \m-\h2&#x2236;\h2 (biguanidinate) ligand
;
_journal_issue 16
_journal_name_full 'Chemical Communications'
_journal_page_first 1515
_journal_paper_doi 10.1039/b003547p
_journal_year 2000
_chemical_formula_sum 'C37 H79 Fe2 N11'
_chemical_formula_weight 789.81
_chemical_name_systematic
; 
 ? 
;
_space_group_IT_number 56
_symmetry_cell_setting orthorhombic
_symmetry_space_group_name_Hall '-P 2ab 2ac'
_symmetry_space_group_name_H-M 'P c c n'
_atom_sites_solution_hydrogens geom
_atom_sites_solution_primary direct
_atom_sites_solution_secondary difmap
_audit_creation_method SHELXL-97
_cell_angle_alpha 90.00
_cell_angle_beta 90.00
_cell_angle_gamma 90.00
_cell_formula_units_Z 4
_cell_length_a 19.572(6)
_cell_length_b 12.747(4)
_cell_length_c 18.649(6)
_cell_measurement_reflns_used 'reflections from 60 data frames'
_cell_measurement_temperature 238(2)
_cell_measurement_theta_max 28.29
_cell_measurement_theta_min 1.47
_cell_volume 4653(3)
_computing_cell_refinement 'Bruker SMART'
_computing_data_collection 'Bruker SMART'
_computing_data_reduction 'Bruker SHELXTL'
_computing_molecular_graphics 'Bruker SHELXTL'
_computing_publication_material 'Bruker SHELXTL'
_computing_structure_refinement 'SHELXL-97 (Sheldrick, 1997)'
_computing_structure_solution 'SHELXS-97 (Sheldrick, 1990)'
_diffrn_ambient_temperature 238(2)
_diffrn_measured_fraction_theta_full 1.000
_diffrn_measured_fraction_theta_max 1.000
_diffrn_measurement_device_type 'CCD area detector'
_diffrn_measurement_method 'phi and omega scans'
_diffrn_radiation_monochromator graphite
_diffrn_radiation_source 'fine-focus sealed tube'
_diffrn_radiation_type MoK\a
_diffrn_radiation_wavelength 0.71073
_diffrn_reflns_av_R_equivalents 0.2975
_diffrn_reflns_av_sigmaI/netI 0.2467
_diffrn_reflns_limit_h_max 19
_diffrn_reflns_limit_h_min 0
_diffrn_reflns_limit_k_max 12
_diffrn_reflns_limit_k_min 0
_diffrn_reflns_limit_l_max 18
_diffrn_reflns_limit_l_min 0
_diffrn_reflns_number 29549
_diffrn_reflns_theta_full 20.81
_diffrn_reflns_theta_max 20.81
_diffrn_reflns_theta_min 1.91
_diffrn_standards_decay_% <1
_diffrn_standards_number '50 standard frames at start and end'
_exptl_absorpt_coefficient_mu 0.659
_exptl_absorpt_correction_T_max 0.928074
_exptl_absorpt_correction_T_min 0.302480
_exptl_absorpt_correction_type multi-scan
_exptl_absorpt_process_details 'Blessing,R., Acta Cryst. (1995) A51 33-38.'
_exptl_crystal_colour yellow
_exptl_crystal_density_diffrn 1.128
_exptl_crystal_density_method 'not measured'
_exptl_crystal_description needle
_exptl_crystal_F_000 1720
_exptl_crystal_size_max .40
_exptl_crystal_size_mid .05
_exptl_crystal_size_min .05
_refine_diff_density_max 0.299
_refine_diff_density_min -0.329
_refine_diff_density_rms 0.063
_refine_ls_extinction_method none
_refine_ls_goodness_of_fit_ref 1.044
_refine_ls_hydrogen_treatment mixed
_refine_ls_matrix_type full
_refine_ls_number_parameters 231
_refine_ls_number_reflns 2444
_refine_ls_number_restraints 0
_refine_ls_restrained_S_all 1.044
_refine_ls_R_factor_all 0.1038
_refine_ls_R_factor_gt 0.0488
_refine_ls_shift/su_max 0.019
_refine_ls_shift/su_mean 0.003
_refine_ls_structure_factor_coef Fsqd
_refine_ls_weighting_details 'calc w=1/[\s^2^(Fo^2^)+(0.0600P)^2^+0.0000P] where P=(Fo^2^+2Fc^2^)/3'
_refine_ls_weighting_scheme calc
_refine_ls_wR_factor_gt 0.1076
_refine_ls_wR_factor_ref 0.1262
_reflns_number_gt 1426
_reflns_number_total 2444
_reflns_threshold_expression >2sigma(I)
_cod_data_source_file b003547psup1.cif
_cod_data_source_block dr165a
_cod_depositor_comments
;
The following automatic conversions were performed:

'_symmetry_cell_setting' value 'Orthorhombic' changed to
'orthorhombic' according to
/home/saulius/struct/CIF-dictionaries/cif_core.dic dictionary named
'cif_core.dic' version 2.4.2 from 2011-04-26.

Automatic conversion script
Id: cif_fix_values 1891 2012-01-12 08:04:46Z andrius 
;
_cod_original_sg_symbol_H-M Pccn
_cod_database_code 7110997

loop_
_symmetry_equiv_pos_as_xyz
'x, y, z'
'-x+1/2, -y+1/2, z'
'-x, y+1/2, -z+1/2'
'x+1/2, -y, -z+1/2'
'-x, -y, -z'
'x-1/2, y-1/2, -z'
'x, -y-1/2, z-1/2'
'-x-1/2, y, z-1/2'

loop_
_atom_site_label
_atom_site_type_symbol
_atom_site_fract_x
_atom_site_fract_y
_atom_site_fract_z
_atom_site_U_iso_or_equiv
_atom_site_adp_type
_atom_site_occupancy
_atom_site_symmetry_multiplicity
_atom_site_calc_flag
_atom_site_refinement_flags
_atom_site_disorder_assembly
_atom_site_disorder_group
Fe Fe 0.30412(4) 0.07473(6) 0.35751(4) 0.0375(3) Uani 1 1 d . . .
N1 N 0.3466(3) -0.0502(4) 0.2972(3) 0.0383(14) Uani 1 1 d . . .
N2 N 0.3351(2) -0.0538(3) 0.4155(3) 0.0375(13) Uani 1 1 d . . .
N3 N 0.3896(3) -0.2010(3) 0.3595(3) 0.0486(14) Uani 1 1 d . . .
H3A H 0.3758 -0.2499 0.3303 0.058 Uiso 1 1 calc R . .
N4 N 0.3570(3) 0.2140(3) 0.3618(2) 0.0367(13) Uani 1 1 d . . .
N5 N 0.2958(3) 0.3778(3) 0.3341(2) 0.0353(13) Uani 1 1 d . . .
N6 N 0.2500 0.2500 0.4063(4) 0.052(2) Uani 1 2 d S . .
C1 C 0.3782(3) -0.0807(5) 0.2291(3) 0.0434(17) Uani 1 1 d . . .
H1A H 0.4256 -0.1041 0.2383 0.052 Uiso 1 1 calc R . .
C2 C 0.3798(4) 0.0141(5) 0.1798(3) 0.075(3) Uani 1 1 d . . .
H2A H 0.4057 0.0700 0.2023 0.113 Uiso 1 1 calc R . .
H2B H 0.3334 0.0379 0.1710 0.113 Uiso 1 1 calc R . .
H2C H 0.4011 -0.0050 0.1348 0.113 Uiso 1 1 calc R . .
C3 C 0.3390(4) -0.1693(5) 0.1918(3) 0.066(2) Uani 1 1 d . . .
H3B H 0.3385 -0.2309 0.2224 0.099 Uiso 1 1 calc R . .
H3C H 0.3612 -0.1863 0.1468 0.099 Uiso 1 1 calc R . .
H3D H 0.2924 -0.1470 0.1826 0.099 Uiso 1 1 calc R . .
C4 C 0.3154(4) -0.1068(4) 0.4814(3) 0.051(2) Uani 1 1 d . . .
H4A H 0.3305 -0.1808 0.4784 0.061 Uiso 1 1 calc R . .
C5 C 0.2373(4) -0.1050(5) 0.4894(4) 0.078(3) Uani 1 1 d . . .
H5A H 0.2166 -0.1402 0.4488 0.117 Uiso 1 1 calc R . .
H5B H 0.2216 -0.0328 0.4912 0.117 Uiso 1 1 calc R . .
H5C H 0.2245 -0.1407 0.5334 0.117 Uiso 1 1 calc R . .
C6 C 0.3503(4) -0.0559(5) 0.5452(3) 0.083(3) Uani 1 1 d . . .
H6A H 0.3994 -0.0591 0.5390 0.124 Uiso 1 1 calc R . .
H6B H 0.3376 -0.0928 0.5887 0.124 Uiso 1 1 calc R . .
H6C H 0.3361 0.0168 0.5488 0.124 Uiso 1 1 calc R . .
C7 C 0.4457(4) -0.2240(5) 0.4094(4) 0.054(2) Uani 1 1 d . . .
H7A H 0.4303 -0.2071 0.4586 0.065 Uiso 1 1 calc R . .
C8 C 0.5071(4) -0.1598(7) 0.3933(5) 0.136(4) Uani 1 1 d . . .
H8A H 0.4957 -0.0860 0.3975 0.205 Uiso 1 1 calc R . .
H8B H 0.5224 -0.1744 0.3448 0.205 Uiso 1 1 calc R . .
H8C H 0.5432 -0.1770 0.4269 0.205 Uiso 1 1 calc R . .
C9 C 0.4616(4) -0.3395(5) 0.4061(4) 0.108(3) Uani 1 1 d . . .
H9A H 0.4211 -0.3794 0.4185 0.163 Uiso 1 1 calc R . .
H9B H 0.4979 -0.3558 0.4397 0.163 Uiso 1 1 calc R . .
H9C H 0.4761 -0.3579 0.3580 0.163 Uiso 1 1 calc R . .
C10 C 0.3577(3) -0.1033(4) 0.3573(4) 0.0371(15) Uani 1 1 d . . .
C11 C 0.4284(3) 0.2390(5) 0.3429(3) 0.0471(18) Uani 1 1 d . . .
H11A H 0.4304 0.2642 0.2927 0.057 Uiso 1 1 calc R . .
C12 C 0.4569(3) 0.3231(5) 0.3925(3) 0.061(2) Uani 1 1 d . . .
H12A H 0.4304 0.3870 0.3871 0.091 Uiso 1 1 calc R . .
H12B H 0.5042 0.3370 0.3802 0.091 Uiso 1 1 calc R . .
H12C H 0.4542 0.2991 0.4417 0.091 Uiso 1 1 calc R . .
C13 C 0.4710(3) 0.1386(5) 0.3499(4) 0.071(2) Uani 1 1 d . . .
H13A H 0.4530 0.0855 0.3178 0.106 Uiso 1 1 calc R . .
H13B H 0.4688 0.1134 0.3989 0.106 Uiso 1 1 calc R . .
H13C H 0.5181 0.1535 0.3374 0.106 Uiso 1 1 calc R . .
C14 C 0.3387(3) 0.4178(5) 0.2758(3) 0.0448(17) Uani 1 1 d . . .
H14A H 0.3870 0.4029 0.2877 0.054 Uiso 1 1 calc R . .
C15 C 0.3302(4) 0.5359(5) 0.2698(4) 0.075(2) Uani 1 1 d . . .
H15A H 0.3431 0.5686 0.3147 0.113 Uiso 1 1 calc R . .
H15B H 0.2828 0.5523 0.2592 0.113 Uiso 1 1 calc R . .
H15C H 0.3591 0.5623 0.2316 0.113 Uiso 1 1 calc R . .
C16 C 0.3217(4) 0.3619(5) 0.2076(3) 0.071(2) Uani 1 1 d . . .
H16A H 0.3294 0.2872 0.2136 0.106 Uiso 1 1 calc R . .
H16B H 0.3505 0.3881 0.1692 0.106 Uiso 1 1 calc R . .
H16C H 0.2741 0.3740 0.1956 0.106 Uiso 1 1 calc R . .
C17 C 0.256(2) 0.268(3) 0.4805(6) 0.078(10) Uani 0.50 1 d P . 1
H17A H 0.2335 0.3372 0.4803 0.093 Uiso 0.50 1 calc PR . 1
C18 C 0.3074(4) 0.2956(5) 0.5193(3) 0.056(2) Uani 1 1 d . A 1
H18A H 0.2959 0.2879 0.5696 0.084 Uiso 1 1 calc R A 1
H18B H 0.3186 0.3683 0.5094 0.084 Uiso 1 1 calc R A 1
H18C H 0.3465 0.2517 0.5080 0.084 Uiso 1 1 calc R A 1
C19 C 0.3074(3) 0.2861(4) 0.3635(3) 0.0346(15) Uani 1 1 d . . .

loop_
_atom_site_aniso_label
_atom_site_aniso_U_11
_atom_site_aniso_U_22
_atom_site_aniso_U_33
_atom_site_aniso_U_23
_atom_site_aniso_U_13
_atom_site_aniso_U_12
Fe 0.0489(6) 0.0236(5) 0.0398(5) -0.0008(4) 0.0000(5) 0.0019(5)
N1 0.056(4) 0.033(3) 0.025(3) -0.002(3) 0.003(3) 0.008(3)
N2 0.054(4) 0.022(3) 0.037(3) 0.004(3) 0.004(3) 0.003(2)
N3 0.071(4) 0.021(3) 0.054(3) -0.011(3) -0.017(3) 0.013(3)
N4 0.037(4) 0.033(3) 0.040(3) 0.000(3) 0.000(3) 0.003(3)
N5 0.048(4) 0.020(3) 0.038(3) 0.008(2) -0.003(3) -0.005(3)
N6 0.049(6) 0.078(6) 0.028(5) 0.000 0.000 -0.021(5)
C1 0.057(5) 0.039(4) 0.034(4) 0.005(4) 0.006(3) 0.010(4)
C2 0.113(8) 0.064(5) 0.048(4) 0.012(4) 0.023(4) 0.009(5)
C3 0.080(6) 0.069(5) 0.049(5) -0.015(4) -0.007(4) 0.015(4)
C4 0.084(7) 0.026(4) 0.042(5) 0.003(3) 0.004(4) 0.011(4)
C5 0.085(7) 0.052(5) 0.097(6) 0.010(4) 0.040(5) 0.003(4)
C6 0.153(9) 0.058(5) 0.036(4) 0.000(4) -0.018(5) 0.007(5)
C7 0.060(6) 0.042(4) 0.059(5) -0.001(4) -0.011(4) 0.013(4)
C8 0.074(8) 0.148(9) 0.187(10) 0.067(8) -0.058(7) -0.025(7)
C9 0.129(9) 0.070(6) 0.126(7) -0.018(5) -0.054(6) 0.048(6)
C10 0.042(4) 0.033(4) 0.036(4) -0.006(4) 0.000(4) -0.004(3)
C11 0.042(5) 0.040(4) 0.059(5) 0.013(3) 0.004(4) 0.003(3)
C12 0.048(5) 0.065(5) 0.069(5) 0.003(4) -0.003(4) -0.016(4)
C13 0.045(5) 0.051(4) 0.116(6) 0.006(5) 0.000(5) 0.002(4)
C14 0.047(5) 0.033(4) 0.055(5) 0.018(4) 0.001(3) 0.002(3)
C15 0.061(6) 0.051(5) 0.113(7) 0.034(4) 0.000(5) -0.010(4)
C16 0.094(7) 0.079(5) 0.040(5) 0.020(4) 0.013(4) -0.004(5)
C17 0.072(15) 0.14(3) 0.016(7) -0.013(10) 0.042(13) -0.105(18)
C18 0.083(6) 0.041(4) 0.043(4) 0.000(3) -0.018(4) 0.002(4)
C19 0.037(4) 0.044(4) 0.024(3) -0.003(3) -0.001(4) -0.009(4)

loop_
_atom_type_symbol
_atom_type_description
_atom_type_scat_dispersion_real
_atom_type_scat_dispersion_imag
_atom_type_scat_source
C C 0.0033 0.0016 'International Tables Vol C Tables 4.2.6.8 and 6.1.1.4'
H H 0.0000 0.0000 'International Tables Vol C Tables 4.2.6.8 and 6.1.1.4'
N N 0.0061 0.0033 'International Tables Vol C Tables 4.2.6.8 and 6.1.1.4'
Fe Fe 0.3463 0.8444 'International Tables Vol C Tables 4.2.6.8 and 6.1.1.4'

loop_
_geom_angle_atom_site_label_1
_geom_angle_atom_site_label_2
_geom_angle_atom_site_label_3
_geom_angle
_geom_angle_site_symmetry_1
_geom_angle_site_symmetry_3
N2 Fe N4 121.32(19) . .
N2 Fe N5 127.99(18) . 2
N4 Fe N5 103.21(18) . 2
N2 Fe N1 64.18(18) . .
N4 Fe N1 118.2(2) . .
N5 Fe N1 118.24(18) 2 .
N2 Fe C10 32.14(17) . .
N4 Fe C10 124.95(19) . .
N5 Fe C10 130.84(18) 2 .
N1 Fe C10 32.06(16) . .
C10 N1 C1 121.9(5) . .
C10 N1 Fe 89.9(3) . .
C1 N1 Fe 145.5(4) . .
C10 N2 C4 123.8(5) . .
C10 N2 Fe 92.7(3) . .
C4 N2 Fe 137.5(4) . .
C10 N3 C7 122.1(5) . .
C19 N4 C11 123.0(5) . .
C19 N4 Fe 103.2(4) . .
C11 N4 Fe 130.8(4) . .
C19 N5 C14 121.4(5) . .
C19 N5 Fe 109.4(4) . 2
C14 N5 Fe 126.1(4) . 2
C17 N6 C19 115.1(13) . .
C17 N6 C19 131.0(15) . 2
C19 N6 C19 113.4(7) . 2
N1 C1 C2 108.8(5) . .
N1 C1 C3 112.1(5) . .
C2 C1 C3 108.8(5) . .
N2 C4 C6 110.2(5) . .
N2 C4 C5 109.8(5) . .
C6 C4 C5 111.4(6) . .
N3 C7 C8 111.5(6) . .
N3 C7 C9 108.9(5) . .
C8 C7 C9 111.4(7) . .
N1 C10 N2 113.2(5) . .
N1 C10 N3 123.6(6) . .
N2 C10 N3 123.3(6) . .
N1 C10 Fe 58.0(3) . .
N2 C10 Fe 55.2(3) . .
N3 C10 Fe 177.5(5) . .
N4 C11 C12 110.7(5) . .
N4 C11 C13 108.3(5) . .
C12 C11 C13 109.8(5) . .
N5 C14 C16 109.7(5) . .
N5 C14 C15 109.7(5) . .
C16 C14 C15 112.7(5) . .
C18 C17 N6 131(2) . .
C18 C17 C18 118.5(12) . 2
N6 C17 C18 106.8(17) . 2
N5 C19 N4 136.8(6) . .
N5 C19 N6 112.2(5) . .
N4 C19 N6 111.0(4) . .

loop_
_geom_bond_atom_site_label_1
_geom_bond_atom_site_label_2
_geom_bond_distance
_geom_bond_site_symmetry_2
Fe N2 2.054(4) .
Fe N4 2.056(5) .
Fe N5 2.093(5) 2
Fe N1 2.119(4) .
Fe C10 2.499(6) .
N1 C10 1.327(7) .
N1 C1 1.465(7) .
N2 C10 1.331(7) .
N2 C4 1.454(7) .
N3 C10 1.394(6) .
N3 C7 1.469(7) .
N4 C19 1.336(7) .
N4 C11 1.477(7) .
N5 C19 1.311(7) .
N5 C14 1.466(7) .
N5 Fe 2.093(5) 2
N6 C17 1.407(13) .
N6 C19 1.453(6) .
N6 C19 1.453(6) 2
C1 C2 1.518(8) .
C1 C3 1.533(8) .
C4 C6 1.519(8) .
C4 C5 1.535(9) .
C7 C8 1.484(9) .
C7 C9 1.506(8) .
C11 C12 1.521(8) .
C11 C13 1.532(8) .
C14 C16 1.496(8) .
C14 C15 1.518(8) .
C17 C18 1.29(3) .
C17 C18 1.65(3) 2
